data_1548280
loop_
_publ_author_name
'Fan, Yao-Yue'
'Xu, Jin-Biao'
'Liu, Hong-Chun'
'Gan, Li-She'
'Ding, Jian'
'Yue, Jian-Min'

_publ_section_title
;
 Cephanolides A-J, Cephalotane-Type Diterpenoids from Cephalotaxus
 sinensis.
;
_journal_issue 12
_journal_name_full 'Journal of natural products'
_journal_page_first 3159
_journal_page_last 3166
_journal_paper_doi 10.1021/acs.jnatprod.7b00412
_journal_volume 80
_journal_year 2017
_chemical_absolute_configuration rmad
_chemical_formula_moiety 'C20 H26 O3'
_chemical_formula_sum 'C20 H26 O3'
_chemical_formula_weight 314.41
_space_group_crystal_system orthorhombic
_space_group_IT_number 19
_space_group_name_Hall 'P 2ac 2ab'
_space_group_name_H-M_alt 'P 21 21 21'
_symmetry_space_group_name_Hall 'P 2ac 2ab'
_symmetry_space_group_name_H-M 'P 21 21 21'
_atom_sites_solution_hydrogens geom
_atom_sites_solution_primary dual
_audit_creation_date 2017-04-11
_audit_creation_method
;
Olex2 1.2
(compiled 2017.01.04 svn.r3372 for OlexSys, GUI svn.r5324)
;
_cell_angle_alpha 90
_cell_angle_beta 90
_cell_angle_gamma 90
_cell_formula_units_Z 4
_cell_length_a 6.6645(2)
_cell_length_b 14.5838(5)
_cell_length_c 16.6379(5)
_cell_measurement_reflns_used 6080
_cell_measurement_temperature 296(2)
_cell_measurement_theta_max 69.38
_cell_measurement_theta_min 4.031
_cell_volume 1617.10(9)
_computing_cell_refinement 'SAINT v7.68A (Bruker, 2009)'
_computing_data_reduction 'SAINT v7.68A (Bruker, 2009)'
_computing_molecular_graphics 'Olex2 (Dolomanov et al., 2009)'
_computing_publication_material 'Olex2 (Dolomanov et al., 2009)'
_computing_structure_refinement 'ShelXL (Sheldrick, 2015)'
_computing_structure_solution 'ShelXT (Sheldrick, 2015)'
_diffrn_ambient_temperature 296
_diffrn_measured_fraction_theta_full 0.994
_diffrn_measured_fraction_theta_max 0.975
_diffrn_measurement_device_type 'Bruker APEX-II CCD'
_diffrn_measurement_method '\f and \w scans'
_diffrn_radiation_monochromator graphite
_diffrn_radiation_type CuK\a
_diffrn_radiation_wavelength 1.54178
_diffrn_reflns_av_R_equivalents 0.0376
_diffrn_reflns_av_unetI/netI 0.0294
_diffrn_reflns_Laue_measured_fraction_full 0.994
_diffrn_reflns_Laue_measured_fraction_max 0.975
_diffrn_reflns_limit_h_max 6
_diffrn_reflns_limit_h_min -7
_diffrn_reflns_limit_k_max 17
_diffrn_reflns_limit_k_min -17
_diffrn_reflns_limit_l_max 20
_diffrn_reflns_limit_l_min -20
_diffrn_reflns_number 11123
_diffrn_reflns_point_group_measured_fraction_full 0.984
_diffrn_reflns_point_group_measured_fraction_max 0.961
_diffrn_reflns_theta_full 67.679
_diffrn_reflns_theta_max 70.113
_diffrn_reflns_theta_min 4.031
_diffrn_standards_number 0
_exptl_absorpt_coefficient_mu 0.675
_exptl_absorpt_correction_T_max 0.7533
_exptl_absorpt_correction_T_min 0.5238
_exptl_absorpt_correction_type multi-scan
_exptl_absorpt_process_details
'SADABS-2008/1 (Bruker,2008) was used for absorption correction. wR2(int) was 0.1424 before and 0.0564 after correction. The Ratio of minimum to maximum transmission is 0.6953. The \l/2 correction factor is 0.0015.'
_exptl_crystal_colour colourless
_exptl_crystal_colour_primary colourless
_exptl_crystal_density_diffrn 1.291
_exptl_crystal_description block
_exptl_crystal_F_000 680
_refine_diff_density_max 0.122
_refine_diff_density_min -0.229
_refine_diff_density_rms 0.049
_refine_ls_abs_structure_details
;
 Flack x determined using 1135 quotients [(I+)-(I-)]/[(I+)+(I-)]
 (Parsons, Flack and Wagner, Acta Cryst. B69 (2013) 249-259).
;
_refine_ls_abs_structure_Flack -0.03(9)
_refine_ls_extinction_method none
_refine_ls_goodness_of_fit_ref 1.056
_refine_ls_hydrogen_treatment constr
_refine_ls_matrix_type full
_refine_ls_number_parameters 210
_refine_ls_number_reflns 2950
_refine_ls_number_restraints 0
_refine_ls_restrained_S_all 1.056
_refine_ls_R_factor_all 0.0385
_refine_ls_R_factor_gt 0.0375
_refine_ls_shift/su_max 0.002
_refine_ls_shift/su_mean 0.000
_refine_ls_structure_factor_coef Fsqd
_refine_ls_weighting_details 'w=1/[\s^2^(Fo^2^)+(0.0716P)^2^+0.0859P] where P=(Fo^2^+2Fc^2^)/3'
_refine_ls_weighting_scheme calc
_refine_ls_wR_factor_gt 0.1008
_refine_ls_wR_factor_ref 0.1021
_reflns_Friedel_coverage 0.693
_reflns_Friedel_fraction_full 0.971
_reflns_Friedel_fraction_max 0.942
_reflns_number_gt 2843
_reflns_number_total 2950
_reflns_threshold_expression 'I > 2\s(I)'
_cod_data_source_file np7b00412_si_004.cif
_cod_data_source_block cu_dm17225_0m
_cod_depositor_comments 'Adding full bibliography for 1548278--1548281.cif.'
_cod_database_code 1548280
_shelx_shelxl_version_number 2016/6
_shelx_space_group_comment
;
The symmetry employed for this shelxl refinement is uniquely defined
by the following loop, which should always be used as a source of
symmetry information in preference to the above space-group names.
They are only intended as comments.
;
_olex2_refinement_description
;
1. Fixed Uiso
 At 1.2 times of:
  All C(H) groups, All C(H,H) groups
 At 1.5 times of:
  All C(H,H,H) groups
2.a Ternary CH refined with riding coordinates:
 C1(H1), C2(H2), C4(H4), C9(H9), C10(H10), C11(H11), C14(H14)
2.b Secondary CH2 refined with riding coordinates:
 C3(H3A,H3B), C6(H6A,H6B), C7(H7A,H7B), C15(H15A,H15B), C17(H17A,H17B),
 C20(H20A,H20B)
2.c Aromatic/amide H refined with riding coordinates:
 C13(H13)
2.d Idealised Me refined as rotating group:
 C16(H16A,H16B,H16C), C19(H19A,H19B,H19C)
;
_olex2_submission_special_instructions 'No special instructions were received'

loop_
_space_group_symop_operation_xyz
'x, y, z'
'-x+1/2, -y, z+1/2'
'-x, y+1/2, -z+1/2'
'x+1/2, -y+1/2, -z'

loop_
_atom_site_label
_atom_site_type_symbol
_atom_site_fract_x
_atom_site_fract_y
_atom_site_fract_z
_atom_site_U_iso_or_equiv
_atom_site_adp_type
_atom_site_occupancy
_atom_site_site_symmetry_order
_atom_site_calc_flag
_atom_site_refinement_flags_posn
O1 O 0.0815(3) 0.67249(11) 0.52941(9) 0.0516(4) Uani 1 1 d .
O2 O 0.7292(2) 0.57245(13) 0.85930(11) 0.0566(5) Uani 1 1 d .
O3 O 0.5809(2) 0.43809(10) 0.84128(10) 0.0494(4) Uani 1 1 d .
C1 C 0.3854(3) 0.41986(13) 0.72078(12) 0.0401(5) Uani 1 1 d .
H1 H 0.502394 0.393108 0.693856 0.048 Uiso 1 1 calc R
C2 C 0.3959(4) 0.39674(13) 0.80999(14) 0.0435(5) Uani 1 1 d .
H2 H 0.401806 0.330041 0.816749 0.052 Uiso 1 1 calc R
C3 C 0.2232(3) 0.43467(14) 0.85835(13) 0.0421(5) Uani 1 1 d .
H3A H 0.240517 0.419065 0.914602 0.051 Uiso 1 1 calc R
H3B H 0.098290 0.407837 0.839897 0.051 Uiso 1 1 calc R
C4 C 0.2152(3) 0.53964(13) 0.84870(11) 0.0329(4) Uani 1 1 d .
H4 H 0.092782 0.555121 0.819005 0.039 Uiso 1 1 calc R
C5 C 0.3986(3) 0.56991(12) 0.79719(11) 0.0319(4) Uani 1 1 d .
C6 C 0.4098(3) 0.67331(12) 0.78437(12) 0.0385(4) Uani 1 1 d .
H6A H 0.427586 0.703965 0.835617 0.046 Uiso 1 1 calc R
H6B H 0.523763 0.688053 0.750482 0.046 Uiso 1 1 calc R
C7 C 0.2170(3) 0.70629(12) 0.74469(11) 0.0375(4) Uani 1 1 d .
H7A H 0.232266 0.770869 0.732164 0.045 Uiso 1 1 calc R
H7B H 0.109144 0.701030 0.783561 0.045 Uiso 1 1 calc R
C8 C 0.1522(3) 0.65603(12) 0.66731(11) 0.0330(4) Uani 1 1 d .
C9 C 0.2199(3) 0.55384(11) 0.65884(11) 0.0303(4) Uani 1 1 d .
H9 H 0.271665 0.548811 0.603884 0.036 Uiso 1 1 calc R
C10 C 0.3962(3) 0.52553(12) 0.71287(11) 0.0329(4) Uani 1 1 d .
H10 H 0.521496 0.541473 0.685401 0.039 Uiso 1 1 calc R
C11 C 0.0618(3) 0.47624(12) 0.66609(11) 0.0338(4) Uani 1 1 d .
H11 H -0.016005 0.485237 0.715450 0.041 Uiso 1 1 calc R
C12 C -0.0818(3) 0.47004(14) 0.59491(11) 0.0392(4) Uani 1 1 d .
C13 C -0.1443(4) 0.54191(16) 0.55219(12) 0.0463(5) Uani 1 1 d .
H13 H -0.222961 0.528684 0.507500 0.056 Uiso 1 1 calc R
C14 C -0.1030(4) 0.64186(15) 0.56752(13) 0.0454(5) Uani 1 1 d .
H14 H -0.215070 0.678106 0.546416 0.054 Uiso 1 1 calc R
C15 C -0.0744(3) 0.66498(13) 0.65616(12) 0.0383(4) Uani 1 1 d .
H15A H -0.146194 0.622144 0.690260 0.046 Uiso 1 1 calc R
H15B H -0.119559 0.726778 0.667910 0.046 Uiso 1 1 calc R
C16 C -0.1560(4) 0.37495(16) 0.57304(14) 0.0528(6) Uani 1 1 d .
H16A H -0.045728 0.338805 0.553651 0.079 Uiso 1 1 calc GR
H16B H -0.256448 0.379634 0.531908 0.079 Uiso 1 1 calc GR
H16C H -0.212637 0.346215 0.619726 0.079 Uiso 1 1 calc GR
C17 C 0.2163(4) 0.70552(14) 0.59019(13) 0.0455(5) Uani 1 1 d .
H17A H 0.204188 0.771429 0.596357 0.055 Uiso 1 1 calc R
H17B H 0.354172 0.690797 0.576623 0.055 Uiso 1 1 calc R
C18 C 0.5847(3) 0.53104(15) 0.83624(13) 0.0412(4) Uani 1 1 d .
C19 C 0.2058(4) 0.58691(17) 0.93036(12) 0.0480(5) Uani 1 1 d .
H19A H 0.329582 0.577156 0.958575 0.072 Uiso 1 1 calc GR
H19B H 0.096830 0.561866 0.961072 0.072 Uiso 1 1 calc GR
H19C H 0.184947 0.651481 0.922839 0.072 Uiso 1 1 calc GR
C20 C 0.1956(4) 0.39027(13) 0.67570(14) 0.0448(5) Uani 1 1 d .
H20A H 0.125111 0.343324 0.705823 0.054 Uiso 1 1 calc R
H20B H 0.230484 0.365591 0.623396 0.054 Uiso 1 1 calc R

loop_
_atom_site_aniso_label
_atom_site_aniso_U_11
_atom_site_aniso_U_22
_atom_site_aniso_U_33
_atom_site_aniso_U_23
_atom_site_aniso_U_13
_atom_site_aniso_U_12
O1 0.0675(11) 0.0512(8) 0.0359(7) 0.0110(6) 0.0048(7) -0.0034(8)
O2 0.0309(8) 0.0728(11) 0.0661(10) 0.0034(8) -0.0073(7) -0.0062(8)
O3 0.0394(8) 0.0474(8) 0.0614(9) 0.0057(7) -0.0066(8) 0.0131(7)
C1 0.0404(11) 0.0313(9) 0.0485(11) -0.0013(8) 0.0048(9) 0.0093(8)
C2 0.0433(12) 0.0317(9) 0.0555(12) 0.0072(8) -0.0026(10) 0.0066(9)
C3 0.0427(12) 0.0381(10) 0.0456(11) 0.0111(8) 0.0034(9) -0.0021(8)
C4 0.0277(9) 0.0366(9) 0.0345(9) 0.0026(7) 0.0014(7) 0.0020(7)
C5 0.0263(9) 0.0318(8) 0.0376(9) 0.0019(7) 0.0025(7) 0.0009(7)
C6 0.0381(11) 0.0324(9) 0.0451(10) -0.0030(8) 0.0003(8) -0.0048(8)
C7 0.0439(12) 0.0262(8) 0.0423(10) 0.0001(7) 0.0016(8) -0.0002(8)
C8 0.0356(9) 0.0271(8) 0.0362(9) 0.0046(7) 0.0047(8) 0.0012(7)
C9 0.0324(9) 0.0291(8) 0.0294(8) 0.0010(6) 0.0065(7) 0.0013(7)
C10 0.0287(10) 0.0317(9) 0.0382(9) 0.0010(7) 0.0056(7) 0.0026(7)
C11 0.0380(10) 0.0315(8) 0.0319(9) 0.0000(7) 0.0030(8) -0.0027(7)
C12 0.0389(11) 0.0449(10) 0.0337(9) -0.0010(8) 0.0035(8) -0.0078(9)
C13 0.0481(12) 0.0555(12) 0.0351(10) 0.0010(8) -0.0048(9) -0.0050(10)
C14 0.0489(13) 0.0462(10) 0.0410(10) 0.0109(9) -0.0052(9) 0.0054(9)
C15 0.0389(11) 0.0345(8) 0.0415(10) 0.0032(7) 0.0019(8) 0.0083(8)
C16 0.0597(15) 0.0520(12) 0.0468(11) -0.0007(10) -0.0019(11) -0.0195(11)
C17 0.0548(14) 0.0383(9) 0.0433(10) 0.0102(8) 0.0055(9) -0.0043(10)
C18 0.0301(10) 0.0496(11) 0.0438(10) 0.0002(9) 0.0014(8) 0.0033(9)
C19 0.0447(12) 0.0611(12) 0.0381(10) -0.0024(9) 0.0044(9) 0.0017(10)
C20 0.0554(14) 0.0288(9) 0.0501(11) -0.0022(8) -0.0021(10) 0.0002(9)

loop_
_atom_type_symbol
_atom_type_description
_atom_type_scat_dispersion_real
_atom_type_scat_dispersion_imag
_atom_type_scat_source
C C 0.0181 0.0091 'International Tables Vol C Tables 4.2.6.8 and 6.1.1.4'
H H 0.0000 0.0000 'International Tables Vol C Tables 4.2.6.8 and 6.1.1.4'
O O 0.0492 0.0322 'International Tables Vol C Tables 4.2.6.8 and 6.1.1.4'

loop_
_geom_angle_atom_site_label_1
_geom_angle_atom_site_label_2
_geom_angle_atom_site_label_3
_geom_angle
C17 O1 C14 108.99(16)
C18 O3 C2 113.81(15)
C2 C1 H1 108.7
C2 C1 C10 107.51(16)
C2 C1 C20 116.88(19)
C10 C1 H1 108.7
C20 C1 H1 108.7
C20 C1 C10 106.07(16)
O3 C2 C1 107.03(17)
O3 C2 H2 109.5
O3 C2 C3 107.51(17)
C1 C2 H2 109.5
C3 C2 C1 113.79(17)
C3 C2 H2 109.5
C2 C3 H3A 109.8
C2 C3 H3B 109.8
C2 C3 C4 109.59(16)
H3A C3 H3B 108.2
C4 C3 H3A 109.8
C4 C3 H3B 109.8
C3 C4 H4 108.1
C3 C4 C5 108.17(15)
C5 C4 H4 108.1
C19 C4 C3 110.97(16)
C19 C4 H4 108.1
C19 C4 C5 113.23(16)
C6 C5 C4 113.32(15)
C6 C5 C10 106.73(15)
C10 C5 C4 111.89(15)
C18 C5 C4 107.55(15)
C18 C5 C6 113.03(16)
C18 C5 C10 104.00(15)
C5 C6 H6A 109.8
C5 C6 H6B 109.8
H6A C6 H6B 108.2
C7 C6 C5 109.37(15)
C7 C6 H6A 109.8
C7 C6 H6B 109.8
C6 C7 H7A 108.1
C6 C7 H7B 108.1
C6 C7 C8 116.62(16)
H7A C7 H7B 107.3
C8 C7 H7A 108.1
C8 C7 H7B 108.1
C7 C8 C9 116.55(15)
C15 C8 C7 109.73(16)
C15 C8 C9 110.86(15)
C15 C8 C17 97.70(16)
C17 C8 C7 113.37(16)
C17 C8 C9 107.03(15)
C8 C9 H9 104.9
C10 C9 C8 115.12(15)
C10 C9 H9 104.9
C10 C9 C11 106.15(14)
C11 C9 C8 119.48(15)
C11 C9 H9 104.9
C1 C10 H10 108.4
C5 C10 C1 109.89(15)
C5 C10 H10 108.4
C9 C10 C1 106.38(15)
C9 C10 C5 115.27(14)
C9 C10 H10 108.4
C9 C11 H11 109.1
C12 C11 C9 114.15(15)
C12 C11 H11 109.1
C12 C11 C20 113.20(15)
C20 C11 C9 101.97(15)
C20 C11 H11 109.1
C13 C12 C11 124.29(18)
C13 C12 C16 119.3(2)
C16 C12 C11 116.42(17)
C12 C13 H13 116.1
C12 C13 C14 127.88(19)
C14 C13 H13 116.1
O1 C14 C13 112.23(19)
O1 C14 H14 108.8
O1 C14 C15 104.37(18)
C13 C14 H14 108.8
C13 C14 C15 113.63(17)
C15 C14 H14 108.8
C8 C15 H15A 111.2
C8 C15 H15B 111.2
C14 C15 C8 102.83(17)
C14 C15 H15A 111.2
C14 C15 H15B 111.2
H15A C15 H15B 109.1
C12 C16 H16A 109.5
C12 C16 H16B 109.5
C12 C16 H16C 109.5
H16A C16 H16B 109.5
H16A C16 H16C 109.5
H16B C16 H16C 109.5
O1 C17 C8 104.88(17)
O1 C17 H17A 110.8
O1 C17 H17B 110.8
C8 C17 H17A 110.8
C8 C17 H17B 110.8
H17A C17 H17B 108.8
O2 C18 O3 119.85(19)
O2 C18 C5 127.4(2)
O3 C18 C5 112.69(17)
C4 C19 H19A 109.5
C4 C19 H19B 109.5
C4 C19 H19C 109.5
H19A C19 H19B 109.5
H19A C19 H19C 109.5
H19B C19 H19C 109.5
C1 C20 C11 107.36(15)
C1 C20 H20A 110.2
C1 C20 H20B 110.2
C11 C20 H20A 110.2
C11 C20 H20B 110.2
H20A C20 H20B 108.5

loop_
_geom_bond_atom_site_label_1
_geom_bond_atom_site_label_2
_geom_bond_distance
O1 C14 1.454(3)
O1 C17 1.436(3)
O2 C18 1.199(3)
O3 C2 1.468(3)
O3 C18 1.358(3)
C1 H1 0.9800
C1 C2 1.524(3)
C1 C10 1.548(2)
C1 C20 1.532(3)
C2 H2 0.9800
C2 C3 1.509(3)
C3 H3A 0.9700
C3 H3B 0.9700
C3 C4 1.540(3)
C4 H4 0.9800
C4 C5 1.557(2)
C4 C19 1.525(3)
C5 C6 1.525(2)
C5 C10 1.545(3)
C5 C18 1.511(3)
C6 H6A 0.9700
C6 H6B 0.9700
C6 C7 1.523(3)
C7 H7A 0.9700
C7 H7B 0.9700
C7 C8 1.543(3)
C8 C9 1.564(2)
C8 C15 1.527(3)
C8 C17 1.533(2)
C9 H9 0.9800
C9 C10 1.536(3)
C9 C11 1.551(2)
C10 H10 0.9800
C11 H11 0.9800
C11 C12 1.525(3)
C11 C20 1.547(3)
C12 C13 1.333(3)
C12 C16 1.516(3)
C13 H13 0.9300
C13 C14 1.505(3)
C14 H14 0.9800
C14 C15 1.525(3)
C15 H15A 0.9700
C15 H15B 0.9700
C16 H16A 0.9600
C16 H16B 0.9600
C16 H16C 0.9600
C17 H17A 0.9700
C17 H17B 0.9700
C19 H19A 0.9600
C19 H19B 0.9600
C19 H19C 0.9600
C20 H20A 0.9700
C20 H20B 0.9700
